data_1557458
loop_
_publ_author_name
'Tezuka, Noriyuki'
'Hirano, Keiichi'
'Peel, Andrew J.'
'Wheatley, Andrew E. H.'
'Miyamoto, Kazunori'
'Uchiyama, Masanobu'

_publ_section_title
;
 Lipshutz-type bis(amido)argentates for directed ortho argentation
;
_journal_issue 7
_journal_name_full 'Chemical Science'
_journal_page_first 1855
_journal_page_last 1861
_journal_paper_doi 10.1039/C9SC06060J
_journal_volume 11
_journal_year 2020
_chemical_formula_moiety 'C30 H44 Ag Li N2 O3, 2(C6 H6)'
_chemical_formula_sum 'C42 H56 Ag Li N2 O3'
_chemical_formula_weight 751.69
_space_group_crystal_system monoclinic
_space_group_IT_number 14
_space_group_name_Hall '-P 2yn'
_space_group_name_H-M_alt 'P 1 21/n 1'
_atom_sites_solution_hydrogens geom
_atom_sites_solution_primary dual
_audit_creation_date 2019-10-18
_audit_creation_method
;
Olex2 1.2-ac3
(compiled 2017.08.10 svn.r3458 for OlexSys, GUI svn.r5381)
;
_audit_update_record
;
2019-10-18 deposited with the CCDC.	2020-01-03 downloaded from the CCDC.
;
_cell_angle_alpha 90
_cell_angle_beta 93.742(2)
_cell_angle_gamma 90
_cell_formula_units_Z 4
_cell_length_a 12.4986(2)
_cell_length_b 14.8962(2)
_cell_length_c 21.7554(4)
_cell_measurement_reflns_used 16840
_cell_measurement_temperature 90
_cell_measurement_theta_max 77.1570
_cell_measurement_theta_min 3.5550
_cell_volume 4041.82(11)
_computing_cell_refinement 'CrysAlisPro 1.171.39.45g (Rigaku OD, 2018)'
_computing_data_collection 'CrysAlisPro 1.171.39.45g (Rigaku OD, 2018)'
_computing_data_reduction 'CrysAlisPro 1.171.39.45g (Rigaku OD, 2018)'
_computing_molecular_graphics 'Olex2 (Dolomanov et al., 2009)'
_computing_publication_material 'Olex2 (Dolomanov et al., 2009)'
_computing_structure_refinement 'ShelXL (Sheldrick, 2015)'
_computing_structure_solution 'ShelXT (Sheldrick, 2015)'
_diffrn_ambient_temperature 90
_diffrn_detector 'Rigaku HyPix-6000 area detector'
_diffrn_detector_area_resol_mean 10.0
_diffrn_detector_type 'HPC area detector'
_diffrn_measured_fraction_theta_full 1.000
_diffrn_measured_fraction_theta_max 0.969
_diffrn_measurement_details
;
List of Runs (angles in degrees, time in seconds):

  # Type    Start    End  Width  t~exp~   \w     \q     \k     \f   Frames
#--------------------------------------------------------------------------
  1  \w    -44.00 112.00   0.50    0.50    --   39.95 -16.00  19.00  312
  2  \w     33.00 118.00   0.50    1.80    --  115.57 -16.00  19.00  170
  3  \w     75.00 103.00   0.50    1.80    --  115.57 -94.00   0.00   56
  4  \w     49.00  77.00   0.50    1.80    --  115.57 -45.00 -30.00   56
  5  \w     42.00  99.00   0.50    1.80    --  115.57 -94.00 -90.00  114
  6  \w     66.00 108.00   0.50    1.80    --  115.57 -94.00-150.00   84
  7  \w     58.00  84.00   0.50    1.80    --  115.57 -94.00-180.00   52
  8  \w     33.00  58.00   0.50    1.80    --  115.57 -30.00-150.00   50
  9  \w     37.00  72.00   0.50    1.80    --  115.57 -45.00-120.00   70
 10  \w    106.00 177.00   0.50    1.80    --  115.57  16.00-171.00  142
 11  \w     44.00  72.00   0.50    1.80    --  115.57 -94.00   0.00   56
 12  \w     41.00  98.00   0.50    1.80    --  115.57-125.00   0.00  114
 13  \w     34.00  64.00   0.50    1.80    --  115.57 -30.00   0.00   60
 14  \w     40.00  77.00   0.50    1.80    --  115.57 -45.00   0.00   74
 15  \w     40.00  79.00   0.50    1.80    --  115.57 -45.00 -60.00   78
 16  \w     35.00  68.00   0.50    1.80    --  115.57 -30.00 -90.00   66
 17  \w     34.00  68.00   0.50    1.80    --  115.57 -30.00-120.00   68
 18  \w    -71.00 -46.00   0.50    0.50    --  -39.95 -16.00  19.00   50
 19  \w    -64.00  -3.00   0.50    1.80    --  -84.50  30.00 -30.00  122
 20  \w   -106.00 -81.00   0.50    1.80    --  -84.50  16.00-171.00   50
 21  \w   -117.00 -78.00   0.50    0.50    --  -39.95  16.00-171.00   78
 22  \w   -143.00 -90.00   0.50    1.80    --  -84.50 -16.00  19.00  106
 23  \w   -114.00 -10.00   0.50    1.80    --  -84.50  61.00  30.00  208
 24  \w   -164.00 -80.00   0.50    1.80    --  -84.50 -94.00 150.00  168
 25  \w   -123.00 -38.00   0.50    0.50    --  -39.95-178.00 120.00  170
;
_diffrn_measurement_device 'four-circle diffractometer'
_diffrn_measurement_device_type 'Rigaku XtaLAB Synergy-S'
_diffrn_measurement_method '\w scans'
_diffrn_orient_matrix_type 'CrysAlisPro convention (1999,Acta A55,543-557)'
_diffrn_orient_matrix_UB_11 -0.1025727000
_diffrn_orient_matrix_UB_12 -0.0055106000
_diffrn_orient_matrix_UB_13 0.0354156000
_diffrn_orient_matrix_UB_21 -0.0683643000
_diffrn_orient_matrix_UB_22 0.0208910000
_diffrn_orient_matrix_UB_23 -0.0598020000
_diffrn_orient_matrix_UB_31 -0.0084441000
_diffrn_orient_matrix_UB_32 -0.1011134000
_diffrn_orient_matrix_UB_33 -0.0143263000
_diffrn_radiation_monochromator 'multi-layer mirror optics'
_diffrn_radiation_probe x-ray
_diffrn_radiation_type CuK\a
_diffrn_radiation_wavelength 1.54184
_diffrn_reflns_av_R_equivalents 0.0348
_diffrn_reflns_av_unetI/netI 0.0303
_diffrn_reflns_Laue_measured_fraction_full 1.000
_diffrn_reflns_Laue_measured_fraction_max 0.969
_diffrn_reflns_limit_h_max 14
_diffrn_reflns_limit_h_min -15
_diffrn_reflns_limit_k_max 7
_diffrn_reflns_limit_k_min -18
_diffrn_reflns_limit_l_max 26
_diffrn_reflns_limit_l_min -27
_diffrn_reflns_number 27075
_diffrn_reflns_point_group_measured_fraction_full 1.000
_diffrn_reflns_point_group_measured_fraction_max 0.969
_diffrn_reflns_theta_full 67.684
_diffrn_reflns_theta_max 77.112
_diffrn_reflns_theta_min 3.599
_diffrn_source 'microfocus sealed X-ray tube'
_diffrn_source_type PhotonJet-S
_exptl_absorpt_coefficient_mu 4.283
_exptl_absorpt_correction_T_max 1.000
_exptl_absorpt_correction_T_min 0.480
_exptl_absorpt_correction_type gaussian
_exptl_absorpt_process_details
;
CrysAlisPro 1.171.39.45g (Rigaku Oxford Diffraction, 2018)
Numerical absorption correction based on gaussian integration over
			a multifaceted crystal model
Empirical absorption correction using spherical harmonics,
 implemented in SCALE3 ABSPACK scaling algorithm.
;
_exptl_crystal_colour 'clear light yellow'
_exptl_crystal_colour_lustre clear
_exptl_crystal_colour_modifier light
_exptl_crystal_colour_primary yellow
_exptl_crystal_density_diffrn 1.235
_exptl_crystal_description block
_exptl_crystal_F_000 1584
_exptl_crystal_size_max 0.231
_exptl_crystal_size_mid 0.165
_exptl_crystal_size_min 0.162
_refine_diff_density_max 0.581
_refine_diff_density_min -1.095
_refine_diff_density_rms 0.066
_refine_ls_extinction_method none
_refine_ls_goodness_of_fit_ref 0.962
_refine_ls_hydrogen_treatment constr
_refine_ls_matrix_type full
_refine_ls_number_parameters 450
_refine_ls_number_reflns 8303
_refine_ls_number_restraints 0
_refine_ls_restrained_S_all 0.962
_refine_ls_R_factor_all 0.0349
_refine_ls_R_factor_gt 0.0328
_refine_ls_shift/su_max 0.003
_refine_ls_shift/su_mean 0.000
_refine_ls_structure_factor_coef Fsqd
_refine_ls_weighting_details 'w=1/[\s^2^(Fo^2^)+(0.1000P)^2^] where P=(Fo^2^+2Fc^2^)/3'
_refine_ls_weighting_scheme calc
_refine_ls_wR_factor_gt 0.1101
_refine_ls_wR_factor_ref 0.1128
_reflns_Friedel_coverage 0.000
_reflns_number_gt 7705
_reflns_number_total 8303
_reflns_threshold_expression 'I > 2\s(I)'
_cod_data_source_file c9sc06060j2.cif
_cod_data_source_block exp_28
_cod_depositor_comments 'Adding full bibliography for 1557456--1557459.cif.'
_cod_database_code 1557458
_shelx_shelxl_version_number 2018/1
_chemical_oxdiff_formula C36H50Ag1Li1N2O3
_shelx_space_group_comment
;
The symmetry employed for this shelxl refinement is uniquely defined
by the following loop, which should always be used as a source of
symmetry information in preference to the above space-group names.
They are only intended as comments.
;
_reflns_odcompleteness_completeness 99.99
_reflns_odcompleteness_iscentric 1
_reflns_odcompleteness_theta 68.13
_olex2_refinement_description
;
1. Fixed Uiso
 At 1.2 times of:
  All C(H) groups, All C(H,H) groups
 At 1.5 times of:
  All C(H,H,H) groups
2.a Ternary CH refined with riding coordinates:
 C00F(H00F), C00G(H00G), C00J(H00J), C00N(H00O)
2.b Secondary CH2 refined with riding coordinates:
 C00Q(H00R,H00S), C00V(H00,HC), C012(H01A,H01B), C015(H01C,H01D)
2.c Aromatic/amide H refined with riding coordinates:
 C00C(H00C), C00E(H00E), C00H(H00H), C00I(H00I), C00L(H00L), C00O(H00P),
 C00P(H00Q), C00R(H00T), C00Y(H2AA), C00Z(H3AA), C010(H010), C011(H011),
 C013(H013), C014(H014), C017(H017), C018(H018), C019(H019), C01A(H01H),
 C01B(H01I), C01C(H01J)
2.d Idealised Me refined as rotating group:
 C00K(H00A,H00B,H00D), C00M(H00K,H00M,H00N), C00S(H00U,H00V,H00W), C00T(H00X,
 H00Y,H), C00U(H00Z,HA,HB), C00W(H0AA,HD,HE), C00X(H1AA,HF,HG), C016(H01E,H01F,
 H01G)
;
_olex2_submission_special_instructions 'No special instructions were received'
_oxdiff_exptl_absorpt_empirical_details
;
Empirical correction (ABSPACK) includes:
- Absorption correction using spherical harmonics
- Frame scaling
;
_oxdiff_exptl_absorpt_empirical_full_max 2.233
_oxdiff_exptl_absorpt_empirical_full_min 0.683

loop_
_space_group_symop_operation_xyz
'x, y, z'
'-x+1/2, y+1/2, -z+1/2'
'-x, -y, -z'
'x-1/2, -y-1/2, z-1/2'

loop_
_atom_site_label
_atom_site_type_symbol
_atom_site_fract_x
_atom_site_fract_y
_atom_site_fract_z
_atom_site_U_iso_or_equiv
_atom_site_adp_type
_atom_site_occupancy
_atom_site_site_symmetry_order
_atom_site_calc_flag
_atom_site_refinement_flags_posn
_atom_site_refinement_flags_adp
_atom_site_refinement_flags_occupancy
_atom_site_disorder_assembly
_atom_site_disorder_group
Ag01 Ag 0.58514(2) 0.29356(2) 0.56115(2) 0.02493(8) Uani 1 1 d . . . . .
O002 O 0.55725(12) 0.52234(9) 0.35837(7) 0.0328(3) Uani 1 1 d . . . . .
O003 O 0.66568(13) 0.34961(10) 0.40150(7) 0.0342(3) Uani 1 1 d . . . . .
O004 O 0.70324(13) 0.52663(10) 0.48919(7) 0.0358(3) Uani 1 1 d . . . . .
N005 N 0.48897(13) 0.61585(11) 0.28408(7) 0.0260(3) Uani 1 1 d . . . . .
N006 N 0.66261(14) 0.19907(10) 0.40876(8) 0.0245(3) Uani 1 1 d . . . . .
C20 C 0.74554(17) 0.30328(12) 0.54018(10) 0.0252(4) Uani 1 1 d . . . . .
C008 C 0.57287(16) 0.72342(14) 0.41461(9) 0.0247(4) Uani 1 1 d . . . . .
C009 C 0.55004(15) 0.59969(13) 0.33603(9) 0.0259(4) Uani 1 1 d . . . . .
C00A C 0.78106(17) 0.28634(12) 0.48125(10) 0.0258(4) Uani 1 1 d . . . . .
C00B C 0.61480(15) 0.67416(13) 0.36645(8) 0.0243(3) Uani 1 1 d . . . . .
C00C C 0.82905(16) 0.31842(14) 0.58632(10) 0.0296(4) Uani 1 1 d . . . . .
H00C H 0.810252 0.331580 0.626965 0.035 Uiso 1 1 calc R . . . .
C00D C 0.69875(16) 0.27958(13) 0.42815(9) 0.0259(4) Uani 1 1 d . . . . .
C00E C 0.64434(18) 0.78680(12) 0.44273(10) 0.0281(4) Uani 1 1 d . . . . .
H00E H 0.620836 0.821810 0.475772 0.034 Uiso 1 1 calc R . . . .
C00F C 0.69908(17) 0.11521(13) 0.44033(10) 0.0296(4) Uani 1 1 d . . . . .
H00F H 0.743402 0.133169 0.478272 0.036 Uiso 1 1 calc R . . . .
C00G C 0.58505(17) 0.19071(14) 0.35445(9) 0.0289(4) Uani 1 1 d . . . . .
H00G H 0.570144 0.125147 0.348945 0.035 Uiso 1 1 calc R . . . .
C00H C 0.74774(18) 0.80038(13) 0.42427(11) 0.0309(4) Uani 1 1 d . . . . .
H00H H 0.792918 0.843767 0.444765 0.037 Uiso 1 1 calc R . . . .
C00I C 0.71821(17) 0.68701(15) 0.34732(10) 0.0294(4) Uani 1 1 d . . . . .
H00I H 0.742831 0.652004 0.314584 0.035 Uiso 1 1 calc R . . . .
C00J C 0.43617(17) 0.54042(14) 0.24903(9) 0.0317(4) Uani 1 1 d . . . . .
H00J H 0.400463 0.567051 0.210795 0.038 Uiso 1 1 calc R . . . .
C00K C 0.52025(19) 0.72110(15) 0.19848(10) 0.0340(4) Uani 1 1 d . . . . .
H00A H 0.597065 0.707457 0.203016 0.051 Uiso 1 1 calc GR . . . .
H00B H 0.510120 0.783467 0.184991 0.051 Uiso 1 1 calc GR . . . .
H00D H 0.485171 0.680798 0.167787 0.051 Uiso 1 1 calc GR . . . .
C00L C 0.88922(18) 0.28138(14) 0.46876(11) 0.0309(4) Uani 1 1 d . . . . .
H00L H 0.909101 0.269123 0.428196 0.037 Uiso 1 1 calc R . . . .
C00M C 0.6321(2) 0.22282(18) 0.29532(10) 0.0399(5) Uani 1 1 d . . . . .
H00K H 0.643806 0.287823 0.297513 0.060 Uiso 1 1 calc GR . . . .
H00M H 0.582124 0.208862 0.260020 0.060 Uiso 1 1 calc GR . . . .
H00N H 0.700540 0.192401 0.290452 0.060 Uiso 1 1 calc GR . . . .
C00N C 0.47101(18) 0.70798(12) 0.26026(10) 0.0283(4) Uani 1 1 d . . . . .
H00O H 0.508676 0.749935 0.290339 0.034 Uiso 1 1 calc R . . . .
C00O C 0.93706(17) 0.31491(15) 0.57491(10) 0.0333(4) Uani 1 1 d . . . . .
H00P H 0.990064 0.326437 0.607248 0.040 Uiso 1 1 calc R . . . .
C00P C 0.78503(15) 0.75084(15) 0.37609(10) 0.0326(4) Uani 1 1 d . . . . .
H00Q H 0.855166 0.760451 0.363014 0.039 Uiso 1 1 calc R . . . .
C00Q C 0.8180(2) 0.53188(16) 0.50060(11) 0.0409(5) Uani 1 1 d . . . . .
H00R H 0.849422 0.573011 0.470924 0.049 Uiso 1 1 calc R . . . .
H00S H 0.851093 0.471886 0.497128 0.049 Uiso 1 1 calc R . . . .
C00R C 0.96752(18) 0.29463(13) 0.51646(12) 0.0341(5) Uani 1 1 d . . . . .
H00T H 1.041317 0.289782 0.508931 0.041 Uiso 1 1 calc R . . . .
C00S C 0.47778(17) 0.23531(18) 0.36488(11) 0.0384(5) Uani 1 1 d . . . . .
H00U H 0.454102 0.217327 0.405144 0.058 Uiso 1 1 calc GR . . . .
H00V H 0.424298 0.216535 0.332480 0.058 Uiso 1 1 calc GR . . . .
H00W H 0.486068 0.300694 0.363718 0.058 Uiso 1 1 calc GR . . . .
C00T C 0.3478(2) 0.49635(17) 0.28391(11) 0.0417(5) Uani 1 1 d . . . . .
H00X H 0.380076 0.463257 0.319372 0.063 Uiso 1 1 calc GR . . . .
H00Y H 0.306958 0.454807 0.256459 0.063 Uiso 1 1 calc GR . . . .
H H 0.299724 0.542733 0.298252 0.063 Uiso 1 1 calc GR . . . .
C00U C 0.77147(19) 0.06127(15) 0.40044(12) 0.0396(5) Uani 1 1 d . . . . .
H00Z H 0.731081 0.043489 0.362252 0.059 Uiso 1 1 calc GR . . . .
HA H 0.796932 0.007496 0.422847 0.059 Uiso 1 1 calc GR . . . .
HB H 0.832982 0.098130 0.390542 0.059 Uiso 1 1 calc GR . . . .
C00V C 0.6509(2) 0.57087(16) 0.53820(10) 0.0406(5) Uani 1 1 d . . . . .
H00 H 0.621730 0.526374 0.566479 0.049 Uiso 1 1 calc R . . . .
HC H 0.591675 0.609616 0.521337 0.049 Uiso 1 1 calc R . . . .
C00W C 0.60465(19) 0.06096(15) 0.46122(11) 0.0394(5) Uani 1 1 d . . . . .
H0AA H 0.560342 0.099109 0.486047 0.059 Uiso 1 1 calc GR . . . .
HD H 0.631421 0.009755 0.485983 0.059 Uiso 1 1 calc GR . . . .
HE H 0.561466 0.039127 0.425065 0.059 Uiso 1 1 calc GR . . . .
C00X C 0.5183(2) 0.47268(15) 0.22808(10) 0.0401(5) Uani 1 1 d . . . . .
H1AA H 0.573427 0.504241 0.206397 0.060 Uiso 1 1 calc GR . . . .
HF H 0.482263 0.428737 0.200337 0.060 Uiso 1 1 calc GR . . . .
HG H 0.551893 0.441669 0.264097 0.060 Uiso 1 1 calc GR . . . .
C00Y C 0.8873(2) -0.07729(18) 0.56623(11) 0.0477(6) Uani 1 1 d . . . . .
H2AA H 0.935528 -0.120584 0.551820 0.057 Uiso 1 1 calc R . . . .
C00Z C 0.8444(2) 0.07535(16) 0.58774(11) 0.0414(5) Uani 1 1 d . . . . .
H3AA H 0.862669 0.137253 0.587954 0.050 Uiso 1 1 calc R . . . .
C010 C 0.9142(2) 0.01335(18) 0.56687(10) 0.0439(5) Uani 1 1 d . . . . .
H010 H 0.980973 0.032189 0.552825 0.053 Uiso 1 1 calc R . . . .
C011 C 0.4883(2) 1.01020(18) 0.20918(12) 0.0455(5) Uani 1 1 d . . . . .
H011 H 0.430402 1.043013 0.189718 0.055 Uiso 1 1 calc R . . . .
C012 C 0.7381(2) 0.62631(15) 0.57105(11) 0.0452(6) Uani 1 1 d . . . . .
H01A H 0.746805 0.684881 0.550447 0.054 Uiso 1 1 calc R . . . .
H01B H 0.723423 0.636616 0.614651 0.054 Uiso 1 1 calc R . . . .
C013 C 0.7891(2) -0.10404(16) 0.58689(11) 0.0464(6) Uani 1 1 d . . . . .
H013 H 0.769838 -0.165755 0.586407 0.056 Uiso 1 1 calc R . . . .
C014 C 0.5808(2) 0.99788(17) 0.17969(11) 0.0436(5) Uani 1 1 d . . . . .
H014 H 0.586370 1.021934 0.139586 0.052 Uiso 1 1 calc R . . . .
C015 C 0.8351(2) 0.56763(17) 0.56572(11) 0.0437(5) Uani 1 1 d . . . . .
H01C H 0.837060 0.518367 0.596320 0.052 Uiso 1 1 calc R . . . .
H01D H 0.902223 0.602833 0.571118 0.052 Uiso 1 1 calc R . . . .
C016 C 0.35193(18) 0.73245(16) 0.25701(11) 0.0383(5) Uani 1 1 d . . . . .
H01E H 0.312205 0.691788 0.228405 0.057 Uiso 1 1 calc GR . . . .
H01F H 0.342685 0.794418 0.242497 0.057 Uiso 1 1 calc GR . . . .
H01G H 0.324614 0.726819 0.298046 0.057 Uiso 1 1 calc GR . . . .
C017 C 0.7198(2) -0.04082(17) 0.60805(11) 0.0436(5) Uani 1 1 d . . . . .
H017 H 0.652827 -0.058880 0.622320 0.052 Uiso 1 1 calc R . . . .
C018 C 0.7478(2) 0.04838(17) 0.60842(11) 0.0425(5) Uani 1 1 d . . . . .
H018 H 0.699997 0.091836 0.623103 0.051 Uiso 1 1 calc R . . . .
C019 C 0.6574(3) 0.91643(17) 0.26543(14) 0.0572(8) Uani 1 1 d . . . . .
H019 H 0.715904 0.884222 0.284806 0.069 Uiso 1 1 calc R . . . .
C01A C 0.5655(3) 0.92796(18) 0.29545(12) 0.0637(10) Uani 1 1 d . . . . .
H01H H 0.560410 0.903977 0.335615 0.076 Uiso 1 1 calc R . . . .
C01B C 0.6655(2) 0.95109(17) 0.20749(14) 0.0502(6) Uani 1 1 d . . . . .
H01I H 0.729279 0.942811 0.186711 0.060 Uiso 1 1 calc R . . . .
C01C C 0.4797(3) 0.9749(2) 0.26705(13) 0.0541(7) Uani 1 1 d . . . . .
H01J H 0.415472 0.982505 0.287521 0.065 Uiso 1 1 calc R . . . .
Li1D Li 0.6379(3) 0.4664(2) 0.42057(17) 0.0355(8) Uani 1 1 d . . . . .

loop_
_atom_site_aniso_label
_atom_site_aniso_U_11
_atom_site_aniso_U_22
_atom_site_aniso_U_33
_atom_site_aniso_U_23
_atom_site_aniso_U_13
_atom_site_aniso_U_12
Ag01 0.02382(11) 0.02792(11) 0.02333(11) -0.00278(4) 0.00362(7) -0.00064(4)
O002 0.0429(8) 0.0274(7) 0.0271(7) 0.0013(5) -0.0053(6) 0.0006(6)
O003 0.0462(8) 0.0248(7) 0.0309(7) 0.0019(6) -0.0023(6) 0.0000(6)
O004 0.0467(8) 0.0310(7) 0.0285(7) -0.0033(6) -0.0057(6) -0.0003(6)
N005 0.0303(8) 0.0265(8) 0.0209(7) 0.0003(6) -0.0011(6) -0.0010(6)
N006 0.0269(8) 0.0244(8) 0.0222(8) -0.0005(5) 0.0008(6) -0.0018(6)
C20 0.0221(9) 0.0230(8) 0.0306(10) -0.0027(7) 0.0037(8) -0.0023(6)
C008 0.0223(9) 0.0299(8) 0.0221(9) 0.0014(7) 0.0041(7) 0.0014(7)
C009 0.0276(9) 0.0272(9) 0.0233(8) 0.0000(7) 0.0041(7) 0.0015(7)
C00A 0.0267(10) 0.0208(9) 0.0299(10) -0.0014(6) 0.0026(8) -0.0035(6)
C00B 0.0263(8) 0.0263(9) 0.0201(8) 0.0018(7) 0.0003(7) 0.0025(7)
C00C 0.0301(10) 0.0282(9) 0.0301(10) -0.0030(8) -0.0005(8) -0.0027(8)
C00D 0.0264(9) 0.0262(9) 0.0255(9) -0.0021(7) 0.0056(7) -0.0019(7)
C00E 0.0327(10) 0.0273(9) 0.0242(9) 0.0004(6) 0.0014(8) -0.0004(7)
C00F 0.0335(10) 0.0233(9) 0.0314(10) 0.0016(7) -0.0032(8) -0.0024(7)
C00G 0.0300(10) 0.0305(9) 0.0256(9) 0.0001(7) -0.0025(8) -0.0042(8)
C00H 0.0304(11) 0.0313(10) 0.0300(11) 0.0049(7) -0.0056(8) -0.0038(7)
C00I 0.0269(10) 0.0349(9) 0.0265(10) 0.0038(8) 0.0031(8) 0.0041(8)
C00J 0.0381(10) 0.0321(10) 0.0239(9) -0.0011(7) -0.0041(8) -0.0042(8)
C00K 0.0405(12) 0.0365(10) 0.0250(10) 0.0031(8) 0.0017(8) -0.0065(9)
C00L 0.0295(10) 0.0279(9) 0.0361(11) -0.0029(8) 0.0081(9) -0.0032(7)
C00M 0.0437(13) 0.0518(12) 0.0243(10) -0.0016(9) 0.0038(9) -0.0066(10)
C00N 0.0326(11) 0.0273(10) 0.0247(10) 0.0024(6) -0.0014(8) 0.0004(7)
C00O 0.0289(10) 0.0310(9) 0.0392(11) -0.0046(8) -0.0043(8) -0.0035(8)
C00P 0.0238(9) 0.0406(11) 0.0334(10) 0.0058(8) 0.0011(7) -0.0004(8)
C00Q 0.0457(12) 0.0369(11) 0.0403(12) -0.0041(9) 0.0035(9) -0.0093(9)
C00R 0.0236(10) 0.0311(11) 0.0478(14) -0.0030(8) 0.0054(9) -0.0045(7)
C00S 0.0280(10) 0.0485(12) 0.0384(11) 0.0002(10) -0.0001(8) -0.0004(9)
C00T 0.0453(12) 0.0441(12) 0.0349(11) 0.0026(9) -0.0034(9) -0.0154(10)
C00U 0.0391(11) 0.0294(10) 0.0497(13) -0.0063(9) -0.0008(10) 0.0033(8)
C00V 0.0516(13) 0.0397(11) 0.0304(10) -0.0010(9) 0.0018(9) 0.0016(10)
C00W 0.0451(12) 0.0349(11) 0.0379(11) 0.0080(9) -0.0006(9) -0.0126(9)
C00X 0.0540(13) 0.0342(11) 0.0312(10) -0.0068(8) -0.0036(9) 0.0023(9)
C00Y 0.0637(16) 0.0496(14) 0.0286(11) -0.0043(9) -0.0052(10) 0.0198(12)
C00Z 0.0546(14) 0.0328(11) 0.0358(11) 0.0042(9) -0.0060(10) -0.0034(10)
C010 0.0448(12) 0.0583(14) 0.0284(11) 0.0035(9) 0.0003(9) -0.0019(11)
C011 0.0372(11) 0.0517(14) 0.0465(13) -0.0024(11) -0.0046(10) 0.0032(10)
C012 0.0743(17) 0.0316(11) 0.0294(10) -0.0019(8) 0.0011(10) -0.0071(10)
C013 0.0757(18) 0.0313(11) 0.0299(11) 0.0015(8) -0.0128(11) -0.0057(11)
C014 0.0501(13) 0.0451(12) 0.0357(11) 0.0100(9) 0.0030(10) -0.0004(10)
C015 0.0547(14) 0.0404(12) 0.0347(11) 0.0035(9) -0.0062(10) -0.0106(10)
C016 0.0359(11) 0.0373(11) 0.0415(12) 0.0039(9) 0.0009(9) 0.0060(9)
C017 0.0455(12) 0.0509(13) 0.0338(11) 0.0001(10) -0.0021(9) -0.0085(10)
C018 0.0473(12) 0.0452(13) 0.0340(11) -0.0029(9) -0.0037(9) 0.0081(10)
C019 0.0754(19) 0.0333(12) 0.0585(17) -0.0034(11) -0.0279(15) 0.0074(12)
C01A 0.124(3) 0.0384(13) 0.0264(11) 0.0019(10) -0.0121(15) -0.0287(16)
C01B 0.0417(12) 0.0434(13) 0.0654(17) -0.0034(12) 0.0035(12) 0.0022(10)
C01C 0.0626(16) 0.0596(16) 0.0423(14) -0.0190(12) 0.0205(12) -0.0249(13)
Li1D 0.046(2) 0.0267(16) 0.0321(17) -0.0011(13) -0.0093(15) 0.0000(14)

loop_
_atom_type_symbol
_atom_type_description
_atom_type_scat_dispersion_real
_atom_type_scat_dispersion_imag
_atom_type_scat_source
C C 0.0181 0.0091 'International Tables Vol C Tables 4.2.6.8 and 6.1.1.4'
H H 0.0000 0.0000 'International Tables Vol C Tables 4.2.6.8 and 6.1.1.4'
Ag Ag 0.1306 4.2820 'International Tables Vol C Tables 4.2.6.8 and 6.1.1.4'
Li Li 0.0008 0.0003 'International Tables Vol C Tables 4.2.6.8 and 6.1.1.4'
N N 0.0311 0.0180 'International Tables Vol C Tables 4.2.6.8 and 6.1.1.4'
O O 0.0492 0.0322 'International Tables Vol C Tables 4.2.6.8 and 6.1.1.4'

loop_
_exptl_crystal_face_index_h
_exptl_crystal_face_index_k
_exptl_crystal_face_index_l
_exptl_crystal_face_perp_dist
2 -9 2 0.1473
-6 1 -10 0.0960
-4 8 -5 0.0808
-1 10 1 0.0894
6 -1 10 0.0661
0 -9 -3 0.1329
6 1 -10 0.0608
-2 9 6 0.0796
-6 -5 8 0.1282
-2 1 14 0.0726
0 -8 8 0.1269
2 0 13 0.0679
-2 1 -13 0.0992
1 8 8 0.0807
-7 1 -4 0.0935
-5 8 -1 0.0840
-8 2 3 0.0729
-6 1 10 0.0735
7 0 6 0.0611

loop_
_geom_angle_atom_site_label_1
_geom_angle_atom_site_label_2
_geom_angle_atom_site_label_3
_geom_angle
_geom_angle_site_symmetry_1
_geom_angle_site_symmetry_3
_geom_angle_publ_flag
C20 Ag01 C008 176.39(7) . 3_666 ?
C009 O002 Li1D 136.65(17) . . ?
C00D O003 Li1D 138.68(18) . . ?
C00Q O004 C00V 109.95(16) . . ?
C00Q O004 Li1D 122.55(19) . . ?
C00V O004 Li1D 127.48(19) . . ?
C009 N005 C00J 120.30(16) . . ?
C009 N005 C00N 121.72(16) . . ?
C00N N005 C00J 117.98(15) . . ?
C00D N006 C00F 121.40(17) . . ?
C00D N006 C00G 121.00(16) . . ?
C00F N006 C00G 117.59(15) . . ?
C00A C20 Ag01 123.42(15) . . ?
C00A C20 C00C 114.34(19) . . ?
C00C C20 Ag01 121.92(16) . . ?
C00B C008 Ag01 121.85(14) . 3_666 ?
C00B C008 C00E 114.54(18) . . ?
C00E C008 Ag01 123.55(15) . 3_666 ?
O002 C009 N005 120.93(17) . . ?
O002 C009 C00B 119.09(16) . . ?
N005 C009 C00B 119.92(16) . . ?
C20 C00A C00D 118.22(19) . . ?
C00L C00A C20 123.6(2) . . ?
C00L C00A C00D 118.0(2) . . ?
C008 C00B C009 119.80(17) . . ?
C00I C00B C008 123.15(18) . . ?
C00I C00B C009 116.92(17) . . ?
C20 C00C H00C 118.4 . . ?
C00O C00C C20 123.1(2) . . ?
C00O C00C H00C 118.4 . . ?
O003 C00D N006 120.42(18) . . ?
O003 C00D C00A 119.38(17) . . ?
N006 C00D C00A 120.19(17) . . ?
C008 C00E H00E 118.5 . . ?
C00H C00E C008 123.0(2) . . ?
C00H C00E H00E 118.5 . . ?
N006 C00F H00F 107.1 . . ?
N006 C00F C00U 110.88(18) . . ?
N006 C00F C00W 111.36(17) . . ?
C00U C00F H00F 107.1 . . ?
C00U C00F C00W 112.99(18) . . ?
C00W C00F H00F 107.1 . . ?
N006 C00G H00G 106.5 . . ?
N006 C00G C00M 112.17(17) . . ?
N006 C00G C00S 112.31(17) . . ?
C00M C00G H00G 106.5 . . ?
C00M C00G C00S 112.30(19) . . ?
C00S C00G H00G 106.5 . . ?
C00E C00H H00H 119.9 . . ?
C00P C00H C00E 120.29(19) . . ?
C00P C00H H00H 119.9 . . ?
C00B C00I H00I 120.0 . . ?
C00P C00I C00B 120.1(2) . . ?
C00P C00I H00I 120.0 . . ?
N005 C00J H00J 106.6 . . ?
N005 C00J C00T 112.37(17) . . ?
N005 C00J C00X 111.52(17) . . ?
C00T C00J H00J 106.6 . . ?
C00T C00J C00X 112.66(19) . . ?
C00X C00J H00J 106.6 . . ?
H00A C00K H00B 109.5 . . ?
H00A C00K H00D 109.5 . . ?
H00B C00K H00D 109.5 . . ?
C00N C00K H00A 109.5 . . ?
C00N C00K H00B 109.5 . . ?
C00N C00K H00D 109.5 . . ?
C00A C00L H00L 120.4 . . ?
C00R C00L C00A 119.3(2) . . ?
C00R C00L H00L 120.4 . . ?
C00G C00M H00K 109.5 . . ?
C00G C00M H00M 109.5 . . ?
C00G C00M H00N 109.5 . . ?
H00K C00M H00M 109.5 . . ?
H00K C00M H00N 109.5 . . ?
H00M C00M H00N 109.5 . . ?
N005 C00N C00K 111.50(17) . . ?
N005 C00N H00O 107.2 . . ?
N005 C00N C016 111.24(17) . . ?
C00K C00N H00O 107.2 . . ?
C00K C00N C016 112.07(18) . . ?
C016 C00N H00O 107.2 . . ?
C00C C00O H00P 120.0 . . ?
C00R C00O C00C 120.07(19) . . ?
C00R C00O H00P 120.0 . . ?
C00H C00P C00I 118.91(19) . . ?
C00H C00P H00Q 120.5 . . ?
C00I C00P H00Q 120.5 . . ?
O004 C00Q H00R 110.8 . . ?
O004 C00Q H00S 110.8 . . ?
O004 C00Q C015 105.0(2) . . ?
H00R C00Q H00S 108.8 . . ?
C015 C00Q H00R 110.8 . . ?
C015 C00Q H00S 110.8 . . ?
C00L C00R H00T 120.2 . . ?
C00O C00R C00L 119.6(2) . . ?
C00O C00R H00T 120.2 . . ?
C00G C00S H00U 109.5 . . ?
C00G C00S H00V 109.5 . . ?
C00G C00S H00W 109.5 . . ?
H00U C00S H00V 109.5 . . ?
H00U C00S H00W 109.5 . . ?
H00V C00S H00W 109.5 . . ?
C00J C00T H00X 109.5 . . ?
C00J C00T H00Y 109.5 . . ?
C00J C00T H 109.5 . . ?
H00X C00T H00Y 109.5 . . ?
H00X C00T H 109.5 . . ?
H00Y C00T H 109.5 . . ?
C00F C00U H00Z 109.5 . . ?
C00F C00U HA 109.5 . . ?
C00F C00U HB 109.5 . . ?
H00Z C00U HA 109.5 . . ?
H00Z C00U HB 109.5 . . ?
HA C00U HB 109.5 . . ?
O004 C00V H00 110.8 . . ?
O004 C00V HC 110.8 . . ?
O004 C00V C012 104.5(2) . . ?
H00 C00V HC 108.9 . . ?
C012 C00V H00 110.8 . . ?
C012 C00V HC 110.8 . . ?
C00F C00W H0AA 109.5 . . ?
C00F C00W HD 109.5 . . ?
C00F C00W HE 109.5 . . ?
H0AA C00W HD 109.5 . . ?
H0AA C00W HE 109.5 . . ?
HD C00W HE 109.5 . . ?
C00J C00X H1AA 109.5 . . ?
C00J C00X HF 109.5 . . ?
C00J C00X HG 109.5 . . ?
H1AA C00X HF 109.5 . . ?
H1AA C00X HG 109.5 . . ?
HF C00X HG 109.5 . . ?
C010 C00Y H2AA 120.3 . . ?
C010 C00Y C013 119.5(2) . . ?
C013 C00Y H2AA 120.3 . . ?
C010 C00Z H3AA 119.9 . . ?
C010 C00Z C018 120.2(2) . . ?
C018 C00Z H3AA 119.9 . . ?
C00Y C010 H010 120.0 . . ?
C00Z C010 C00Y 120.0(2) . . ?
C00Z C010 H010 120.0 . . ?
C014 C011 H011 120.1 . . ?
C014 C011 C01C 119.8(2) . . ?
C01C C011 H011 120.1 . . ?
C00V C012 H01A 111.4 . . ?
C00V C012 H01B 111.4 . . ?
H01A C012 H01B 109.3 . . ?
C015 C012 C00V 101.90(19) . . ?
C015 C012 H01A 111.4 . . ?
C015 C012 H01B 111.4 . . ?
C00Y C013 H013 120.1 . . ?
C017 C013 C00Y 119.9(2) . . ?
C017 C013 H013 120.1 . . ?
C011 C014 H014 119.6 . . ?
C011 C014 C01B 120.7(2) . . ?
C01B C014 H014 119.6 . . ?
C00Q C015 H01C 111.3 . . ?
C00Q C015 H01D 111.3 . . ?
C012 C015 C00Q 102.17(19) . . ?
C012 C015 H01C 111.3 . . ?
C012 C015 H01D 111.3 . . ?
H01C C015 H01D 109.2 . . ?
C00N C016 H01E 109.5 . . ?
C00N C016 H01F 109.5 . . ?
C00N C016 H01G 109.5 . . ?
H01E C016 H01F 109.5 . . ?
H01E C016 H01G 109.5 . . ?
H01F C016 H01G 109.5 . . ?
C013 C017 H017 120.1 . . ?
C018 C017 C013 119.8(2) . . ?
C018 C017 H017 120.1 . . ?
C00Z C018 H018 119.7 . . ?
C017 C018 C00Z 120.6(2) . . ?
C017 C018 H018 119.7 . . ?
C01A C019 H019 119.8 . . ?
C01A C019 C01B 120.4(3) . . ?
C01B C019 H019 119.8 . . ?
C019 C01A H01H 120.1 . . ?
C019 C01A C01C 119.9(2) . . ?
C01C C01A H01H 120.1 . . ?
C014 C01B H01I 120.2 . . ?
C019 C01B C014 119.6(3) . . ?
C019 C01B H01I 120.2 . . ?
C011 C01C C01A 119.6(3) . . ?
C011 C01C H01J 120.2 . . ?
C01A C01C H01J 120.2 . . ?
O002 Li1D O004 123.9(2) . . ?
O003 Li1D O002 111.64(19) . . ?
O003 Li1D O004 123.7(2) . . ?

loop_
_geom_bond_atom_site_label_1
_geom_bond_atom_site_label_2
_geom_bond_distance
_geom_bond_site_symmetry_2
_geom_bond_publ_flag
Ag01 C20 2.090(2) . ?
Ag01 C008 2.092(2) 3_666 ?
O002 C009 1.251(2) . ?
O002 Li1D 1.834(4) . ?
O003 C00D 1.251(3) . ?
O003 Li1D 1.827(4) . ?
O004 C00Q 1.441(3) . ?
O004 C00V 1.446(3) . ?
O004 Li1D 1.882(4) . ?
N005 C009 1.344(2) . ?
N005 C00J 1.488(2) . ?
N005 C00N 1.479(2) . ?
N006 C00D 1.340(2) . ?
N006 C00F 1.483(2) . ?
N006 C00G 1.484(2) . ?
C20 C00A 1.407(3) . ?
C20 C00C 1.418(3) . ?
C008 C00B 1.408(3) . ?
C008 C00E 1.411(3) . ?
C009 C00B 1.501(3) . ?
C00A C00D 1.499(3) . ?
C00A C00L 1.398(3) . ?
C00B C00I 1.397(3) . ?
C00C H00C 0.9500 . ?
C00C C00O 1.390(3) . ?
C00E H00E 0.9500 . ?
C00E C00H 1.393(3) . ?
C00F H00F 1.0000 . ?
C00F C00U 1.523(3) . ?
C00F C00W 1.524(3) . ?
C00G H00G 1.0000 . ?
C00G C00M 1.526(3) . ?
C00G C00S 1.526(3) . ?
C00H H00H 0.9500 . ?
C00H C00P 1.387(3) . ?
C00I H00I 0.9500 . ?
C00I C00P 1.387(3) . ?
C00J H00J 1.0000 . ?
C00J C00T 1.528(3) . ?
C00J C00X 1.530(3) . ?
C00K H00A 0.9800 . ?
C00K H00B 0.9800 . ?
C00K H00D 0.9800 . ?
C00K C00N 1.527(3) . ?
C00L H00L 0.9500 . ?
C00L C00R 1.393(3) . ?
C00M H00K 0.9800 . ?
C00M H00M 0.9800 . ?
C00M H00N 0.9800 . ?
C00N H00O 1.0000 . ?
C00N C016 1.529(3) . ?
C00O H00P 0.9500 . ?
C00O C00R 1.384(3) . ?
C00P H00Q 0.9500 . ?
C00Q H00R 0.9900 . ?
C00Q H00S 0.9900 . ?
C00Q C015 1.516(3) . ?
C00R H00T 0.9500 . ?
C00S H00U 0.9800 . ?
C00S H00V 0.9800 . ?
C00S H00W 0.9800 . ?
C00T H00X 0.9800 . ?
C00T H00Y 0.9800 . ?
C00T H 0.9800 . ?
C00U H00Z 0.9800 . ?
C00U HA 0.9800 . ?
C00U HB 0.9800 . ?
C00V H00 0.9900 . ?
C00V HC 0.9900 . ?
C00V C012 1.510(3) . ?
C00W H0AA 0.9800 . ?
C00W HD 0.9800 . ?
C00W HE 0.9800 . ?
C00X H1AA 0.9800 . ?
C00X HF 0.9800 . ?
C00X HG 0.9800 . ?
C00Y H2AA 0.9500 . ?
C00Y C010 1.391(4) . ?
C00Y C013 1.393(4) . ?
C00Z H3AA 0.9500 . ?
C00Z C010 1.368(4) . ?
C00Z C018 1.375(4) . ?
C010 H010 0.9500 . ?
C011 H011 0.9500 . ?
C011 C014 1.370(4) . ?
C011 C01C 1.375(4) . ?
C012 H01A 0.9900 . ?
C012 H01B 0.9900 . ?
C012 C015 1.505(4) . ?
C013 H013 0.9500 . ?
C013 C017 1.379(4) . ?
C014 H014 0.9500 . ?
C014 C01B 1.374(4) . ?
C015 H01C 0.9900 . ?
C015 H01D 0.9900 . ?
C016 H01E 0.9800 . ?
C016 H01F 0.9800 . ?
C016 H01G 0.9800 . ?
C017 H017 0.9500 . ?
C017 C018 1.374(4) . ?
C018 H018 0.9500 . ?
C019 H019 0.9500 . ?
C019 C01A 1.368(5) . ?
C019 C01B 1.372(4) . ?
C01A H01H 0.9500 . ?
C01A C01C 1.391(5) . ?
C01B H01I 0.9500 . ?
C01C H01J 0.9500 . ?

loop_
_exptl_oxdiff_crystal_face_indexfrac_h
_exptl_oxdiff_crystal_face_indexfrac_k
_exptl_oxdiff_crystal_face_indexfrac_l
_exptl_oxdiff_crystal_face_x
_exptl_oxdiff_crystal_face_y
_exptl_oxdiff_crystal_face_z
2.2512 -9.1678 1.9345 -0.1119 -0.4611 0.8803
-5.5830 0.7488 -9.5245 0.2312 0.9669 0.1079
-3.8572 7.6254 -5.0523 0.1747 0.7251 -0.6661
-0.8001 9.6150 0.6791 0.0531 0.2150 -0.9752
5.5773 -0.5108 9.5658 -0.2305 -0.9640 -0.1325
-0.1421 -9.3982 -3.2943 -0.0503 0.0104 0.9987
5.8965 1.4861 -10.1092 -0.9710 0.2325 -0.0552
-1.6380 8.5269 6.1865 0.3401 -0.0798 -0.9370
-5.9580 -5.0341 8.0349 0.9234 -0.1784 0.4442
-1.9721 0.9623 14.0046 0.6930 -0.6826 -0.2813
0.0386 -8.0083 7.9812 0.3228 -0.6472 0.6951
2.0209 -0.0194 12.9712 0.2522 -0.9143 -0.2009
-2.0238 1.0184 -12.9698 -0.2574 0.9352 0.0999
0.9900 7.9789 7.9953 0.1376 -0.3791 -0.9297
-6.9965 0.9808 -3.9371 0.5728 0.7342 0.0163
-5.0152 7.9749 -0.9466 0.4369 0.5661 -0.7505
-7.9840 1.9614 3.0659 0.9167 0.4034 -0.1748
-5.9717 0.9555 10.0414 0.9629 -0.1723 -0.1900
6.9974 0.0140 5.9366 -0.5076 -0.8331 -0.1456
